data_7207125
loop_
_publ_author_name
'Wang, Ya-Li'
'Zhou, Na'
'Ma, Yue'
'Qin, Zi-Xuan'
'Wang, Qing-Lun'
'Li, Li-Cun'
'Cheng, Peng'
'Liao, Dai-Zheng'

_publ_section_title
;
 Linear chain and mononuclear tri-spin compounds based on the
 lanthanide-nitronyl nitroxide radicals: structural design and magnetic
 properties
;
_journal_issue 1
_journal_name_full CrystEngComm
_journal_page_first 235
_journal_paper_doi 10.1039/c1ce06016c
_journal_volume 14
_journal_year 2012
_chemical_formula_sum 'C30 H24 F18 N2 O9 Pr'
_chemical_formula_weight 1039.42
_chemical_name_systematic
;
?
;
_space_group_IT_number 14
_symmetry_cell_setting monoclinic
_symmetry_space_group_name_Hall '-P 2ybc'
_symmetry_space_group_name_H-M 'P 1 21/c 1'
_atom_sites_solution_hydrogens geom
_atom_sites_solution_primary direct
_atom_sites_solution_secondary difmap
_audit_creation_method SHELXL-97
_cell_angle_alpha 90.00
_cell_angle_beta 117.99(2)
_cell_angle_gamma 90.00
_cell_formula_units_Z 4
_cell_length_a 11.259(2)
_cell_length_b 17.207(3)
_cell_length_c 23.884(6)
_cell_measurement_reflns_used 30087
_cell_measurement_temperature 293(2)
_cell_measurement_theta_max 27.48
_cell_measurement_theta_min 3.05
_cell_volume 4085.9(16)
_computing_cell_refinement crystalclear
_computing_data_collection crystalclear
_computing_data_reduction crystalclear
_computing_molecular_graphics 'Bruker SHELXTL'
_computing_publication_material 'Bruker SHELXTL'
_computing_structure_refinement 'SHELXL-97 (Sheldrick, 1997)'
_computing_structure_solution 'SHELXS-97 (Sheldrick, 1990)'
_diffrn_ambient_temperature 293(2)
_diffrn_measured_fraction_theta_full 0.998
_diffrn_measured_fraction_theta_max 0.998
_diffrn_measurement_device_type 'rigaku saturn'
_diffrn_measurement_method '\w scans'
_diffrn_radiation_monochromator graphite
_diffrn_radiation_source 'fine-focus sealed tube'
_diffrn_radiation_type MoK\a
_diffrn_radiation_wavelength 0.71073
_diffrn_reflns_av_R_equivalents 0.0796
_diffrn_reflns_av_sigmaI/netI 0.0626
_diffrn_reflns_limit_h_max 13
_diffrn_reflns_limit_h_min -13
_diffrn_reflns_limit_k_max 20
_diffrn_reflns_limit_k_min -20
_diffrn_reflns_limit_l_max 28
_diffrn_reflns_limit_l_min -28
_diffrn_reflns_number 32606
_diffrn_reflns_theta_full 25.10
_diffrn_reflns_theta_max 25.10
_diffrn_reflns_theta_min 3.06
_diffrn_standards_decay_% 0
_diffrn_standards_interval_count 0
_diffrn_standards_interval_time 0
_diffrn_standards_number 0
_exptl_absorpt_coefficient_mu 1.323
_exptl_absorpt_correction_T_max 0.899
_exptl_absorpt_correction_T_min 0.852
_exptl_absorpt_correction_type multi-scan
_exptl_absorpt_process_details crystalclear
_exptl_crystal_colour blue
_exptl_crystal_density_diffrn 1.690
_exptl_crystal_density_meas ?
_exptl_crystal_density_method 'not measured'
_exptl_crystal_description needle
_exptl_crystal_F_000 2044
_exptl_crystal_size_max 0.12
_exptl_crystal_size_mid 0.10
_exptl_crystal_size_min 0.08
_refine_diff_density_max 0.625
_refine_diff_density_min -0.797
_refine_diff_density_rms 0.088
_refine_ls_extinction_method none
_refine_ls_goodness_of_fit_ref 1.128
_refine_ls_hydrogen_treatment constr
_refine_ls_matrix_type full
_refine_ls_number_parameters 658
_refine_ls_number_reflns 7291
_refine_ls_number_restraints 258
_refine_ls_restrained_S_all 1.242
_refine_ls_R_factor_all 0.1000
_refine_ls_R_factor_gt 0.0666
_refine_ls_shift/su_max 0.001
_refine_ls_shift/su_mean 0.000
_refine_ls_structure_factor_coef Fsqd
_refine_ls_weighting_details 'calc w=1/[\s^2^(Fo^2^)+(0.0445P)^2^+10.0805P] where P=(Fo^2^+2Fc^2^)/3'
_refine_ls_weighting_scheme calc
_refine_ls_wR_factor_gt 0.1244
_refine_ls_wR_factor_ref 0.1369
_reflns_number_gt 5456
_reflns_number_total 7291
_reflns_threshold_expression >2sigma(I)
_cod_data_source_file c1ce06016c.txt
_cod_data_source_block c081022i-pr
_cod_depositor_comments
;
The following automatic conversions were performed:

'_exptl_absorpt_correction_type' value 'MULTI-SCAN' changed to
'multi-scan' according to
/home/saulius/struct/CIF-dictionaries/cif_core.dic dictionary named
'cif_core.dic' version 2.4.1 from
2010-06-29.

'_refine_ls_hydrogen_treatment' value 'CONSTR' changed
to 'constr' according to
/home/saulius/struct/CIF-dictionaries/cif_core.dic dictionary named
'cif_core.dic' version 2.4.1 from 2010-06-29.

Automatic conversion script
Id: cif_fix_values 1715 2011-07-08 13:25:40Z adriana 

The following automatic conversions were performed:

'_exptl_crystal_density_meas' value 'none' was changed to '?' - the
value is perceived as not measured.

Automatic conversion script
Id: cif_fix_values 3008 2015-01-20 13:52:24Z robertas 
;
_cod_original_cell_volume 4085.9(14)
_cod_original_sg_symbol_H-M P21/c
_cod_original_formula_sum 'C30 H24 F18 N2 O9 Pr1'
_cod_database_code 7207125

loop_
_symmetry_equiv_pos_as_xyz
'x, y, z'
'-x, y+1/2, -z+1/2'
'-x, -y, -z'
'x, -y-1/2, z-1/2'

loop_
_atom_site_label
_atom_site_type_symbol
_atom_site_fract_x
_atom_site_fract_y
_atom_site_fract_z
_atom_site_U_iso_or_equiv
_atom_site_adp_type
_atom_site_occupancy
_atom_site_symmetry_multiplicity
_atom_site_calc_flag
_atom_site_refinement_flags
_atom_site_disorder_assembly
_atom_site_disorder_group
C1 C -0.2709(10) 0.1717(6) 0.0233(4) 0.105(4) Uani 1 1 d D . .
C2 C 0.1922(9) 0.0692(6) 0.1065(4) 0.088(3) Uani 1 1 d D . .
C3 C 0.040(2) 0.2851(12) 0.4240(9) 0.139(5) Uani 1 1 d U . .
C4 C -0.3948(17) 0.1859(12) 0.2516(9) 0.135(5) Uani 1 1 d U . .
C5 C 0.0469(9) -0.0127(6) 0.4146(4) 0.097(4) Uani 1 1 d D . .
C6 C 0.4539(8) 0.0910(5) 0.4085(4) 0.076(3) Uani 1 1 d D . .
C7 C -0.1376(9) 0.1538(5) 0.0818(4) 0.063(2) Uani 1 1 d . A .
C8 C -0.0388(10) 0.1191(5) 0.0721(4) 0.070(3) Uani 1 1 d . . .
H8 H -0.0568 0.1056 0.0312 0.084 Uiso 1 1 calc R A .
C9 C 0.0871(8) 0.1040(5) 0.1223(4) 0.054(2) Uani 1 1 d . A .
C10 C -0.0300(15) 0.2427(6) 0.3581(5) 0.089(3) Uani 1 1 d . A .
C11 C -0.1646(16) 0.2292(8) 0.3341(7) 0.113(5) Uani 1 1 d . . .
H11 H -0.2062 0.2433 0.3583 0.136 Uiso 1 1 calc R . .
C12 C -0.2412(11) 0.1958(7) 0.2761(7) 0.086(3) Uani 1 1 d . A .
C13 C 0.1046(10) 0.0329(6) 0.3779(4) 0.066(2) Uani 1 1 d . A .
C14 C 0.2429(9) 0.0438(6) 0.4048(4) 0.071(3) Uani 1 1 d . . .
H14 H 0.2977 0.0236 0.4449 0.085 Uiso 1 1 calc R C .
C15 C 0.3011(8) 0.0832(5) 0.3743(4) 0.057(2) Uani 1 1 d . A .
C16 C -0.3511(12) 0.0039(7) 0.1662(7) 0.134(5) Uani 1 1 d U . .
H16A H -0.3339 0.0176 0.2083 0.200 Uiso 1 1 calc R . .
H16B H -0.4448 -0.0079 0.1409 0.200 Uiso 1 1 calc R . .
H16C H -0.3272 0.0466 0.1476 0.200 Uiso 1 1 calc R . .
C17 C -0.2711(9) -0.0640(6) 0.1690(6) 0.087(3) Uani 1 1 d . . .
C18 C -0.3004(13) -0.0833(8) 0.0992(6) 0.132(5) Uani 1 1 d U . .
H18A H -0.2617 -0.0438 0.0844 0.198 Uiso 1 1 calc R . .
H18B H -0.3958 -0.0852 0.0721 0.198 Uiso 1 1 calc R . .
H18C H -0.2616 -0.1328 0.0985 0.198 Uiso 1 1 calc R . .
C19 C -0.3127(12) -0.1191(8) 0.2582(6) 0.118(4) Uani 1 1 d U . .
H19A H -0.4083 -0.1135 0.2412 0.177 Uiso 1 1 calc R . .
H19B H -0.2691 -0.0719 0.2792 0.177 Uiso 1 1 calc R . .
H19C H -0.2818 -0.1612 0.2880 0.177 Uiso 1 1 calc R . .
C20 C -0.2793(8) -0.1359(5) 0.2045(5) 0.068(3) Uani 1 1 d . . .
C21 C -0.3618(9) -0.2027(6) 0.1638(6) 0.104(4) Uani 1 1 d . . .
H21A H -0.4543 -0.1871 0.1404 0.156 Uiso 1 1 calc R . .
H21B H -0.3548 -0.2462 0.1903 0.156 Uiso 1 1 calc R . .
H21C H -0.3289 -0.2171 0.1348 0.156 Uiso 1 1 calc R . .
C22 C -0.0484(8) -0.1061(4) 0.2380(4) 0.0482(19) Uani 1 1 d . . .
C23 C 0.0967(7) -0.1103(5) 0.2690(4) 0.0473(19) Uani 1 1 d . . .
C24 C 0.1680(8) -0.0739(5) 0.2417(4) 0.058(2) Uani 1 1 d . . .
H24 H 0.1219 -0.0469 0.2038 0.069 Uiso 1 1 calc R . .
C25 C 0.3055(9) -0.0780(5) 0.2707(4) 0.068(3) Uani 1 1 d . . .
H25 H 0.3522 -0.0532 0.2524 0.082 Uiso 1 1 calc R . .
C26 C 0.3756(9) -0.1185(5) 0.3268(5) 0.068(3) Uani 1 1 d . . .
C27 C 0.3066(9) -0.1551(5) 0.3536(4) 0.070(3) Uani 1 1 d . . .
H27 H 0.3528 -0.1826 0.3913 0.084 Uiso 1 1 calc R . .
C28 C 0.1676(8) -0.1508(5) 0.3242(4) 0.059(2) Uani 1 1 d . . .
H28 H 0.1211 -0.1761 0.3424 0.071 Uiso 1 1 calc R . .
C29 C 0.5922(10) -0.1535(8) 0.4113(6) 0.110(4) Uani 1 1 d . . .
H29A H 0.5767 -0.2091 0.4097 0.132 Uiso 1 1 calc R . .
H29B H 0.5707 -0.1308 0.4426 0.132 Uiso 1 1 calc R . .
C30 C 0.7358(11) -0.1364(10) 0.4271(7) 0.169(8) Uani 1 1 d . . .
H30A H 0.7625 -0.1701 0.4029 0.254 Uiso 1 1 calc R . .
H30B H 0.7932 -0.1449 0.4715 0.254 Uiso 1 1 calc R . .
H30C H 0.7431 -0.0832 0.4168 0.254 Uiso 1 1 calc R . .
F1 F -0.2901(12) 0.1379(9) -0.0294(4) 0.122(5) Uani 0.662(15) 1 d PDU A 1
F2 F -0.2723(13) 0.2489(6) 0.0135(6) 0.142(6) Uani 0.662(15) 1 d PDU A 1
F3 F -0.3754(10) 0.1578(10) 0.0322(5) 0.128(5) Uani 0.662(15) 1 d PDU A 1
F1' F -0.3527(19) 0.2219(12) 0.0275(8) 0.096(8) Uani 0.338(15) 1 d PDU A 2
F2' F -0.340(2) 0.1033(9) 0.0068(12) 0.139(10) Uani 0.338(15) 1 d PDU A 2
F3' F -0.2553(19) 0.1901(14) -0.0270(8) 0.096(8) Uani 0.338(15) 1 d PDU A 2
F4 F 0.2793(13) 0.0228(8) 0.1478(5) 0.111(5) Uani 0.626(15) 1 d PDU B 3
F5 F 0.2626(13) 0.1305(6) 0.1013(7) 0.133(5) Uani 0.626(15) 1 d PDU B 3
F6 F 0.1406(11) 0.0364(9) 0.0495(5) 0.122(5) Uani 0.626(15) 1 d PDU B 3
F4' F 0.172(2) -0.0093(7) 0.1007(11) 0.118(8) Uani 0.374(15) 1 d PDU B 4
F5' F 0.3168(12) 0.0758(12) 0.1532(7) 0.095(7) Uani 0.374(15) 1 d PDU B 4
F6' F 0.189(2) 0.0922(12) 0.0543(7) 0.105(7) Uani 0.374(15) 1 d PDU B 4
F7 F 0.1697(10) 0.2698(5) 0.4540(4) 0.152(3) Uani 1 1 d U . .
F8 F 0.0285(12) 0.3594(6) 0.4143(5) 0.202(5) Uani 1 1 d U . .
F9 F -0.0090(12) 0.2643(8) 0.4608(5) 0.215(5) Uani 1 1 d U . .
F10 F -0.4599(8) 0.1851(6) 0.1906(5) 0.166(3) Uani 1 1 d U . .
F11 F -0.4187(10) 0.1174(7) 0.2678(6) 0.188(4) Uani 1 1 d U . .
F12 F -0.4410(11) 0.2375(8) 0.2740(7) 0.233(5) Uani 1 1 d U . .
F13 F -0.0345(16) -0.0688(8) 0.3789(5) 0.113(5) Uani 0.73(3) 1 d PDU C 1
F14 F -0.016(2) 0.0339(7) 0.4343(9) 0.142(6) Uani 0.73(3) 1 d PDU C 1
F15 F 0.1433(10) -0.0492(11) 0.4651(6) 0.129(5) Uani 0.73(3) 1 d PDU C 1
F14' F 0.121(3) -0.009(2) 0.4765(6) 0.108(12) Uani 0.27(3) 1 d PDU C 2
F15' F -0.074(2) 0.0174(17) 0.4020(17) 0.101(11) Uani 0.27(3) 1 d PDU C 2
F13' F 0.023(4) -0.0868(10) 0.3978(18) 0.100(12) Uani 0.27(3) 1 d PDU C 2
F16 F 0.5137(7) 0.0314(5) 0.4462(5) 0.100(4) Uani 0.745(14) 1 d PDU D 1
F17 F 0.5011(9) 0.0944(8) 0.3680(4) 0.125(4) Uani 0.745(14) 1 d PDU D 1
F18 F 0.4851(9) 0.1543(5) 0.4433(6) 0.132(5) Uani 0.745(14) 1 d PDU D 1
F16' F 0.508(2) 0.0905(18) 0.4719(6) 0.106(10) Uani 0.255(14) 1 d PDU D 2
F17' F 0.5092(17) 0.1527(9) 0.3957(10) 0.064(7) Uani 0.255(14) 1 d PDU D 2
F18' F 0.510(3) 0.0295(11) 0.3951(16) 0.144(14) Uani 0.255(14) 1 d PDU D 2
N1 N -0.1245(6) -0.0453(4) 0.2029(3) 0.0528(17) Uani 1 1 d . . .
N2 N -0.1324(6) -0.1615(3) 0.2376(3) 0.0535(17) Uani 1 1 d . . .
O1 O -0.0796(5) 0.0187(3) 0.1936(3) 0.0592(15) Uani 1 1 d . . .
O2 O -0.0982(5) -0.2274(3) 0.2654(3) 0.0596(15) Uani 1 1 d . . .
O3 O 0.5124(6) -0.1188(4) 0.3500(3) 0.094(2) Uani 1 1 d . . .
O4 O -0.1351(5) 0.1723(3) 0.1323(3) 0.0570(14) Uani 1 1 d . . .
O5 O 0.1258(5) 0.1121(3) 0.1804(2) 0.0527(13) Uani 1 1 d . . .
O6 O 0.0443(7) 0.2275(4) 0.3349(3) 0.0761(18) Uani 1 1 d . . .
O7 O -0.1998(6) 0.1696(4) 0.2398(3) 0.0729(18) Uani 1 1 d . . .
O8 O 0.0161(6) 0.0558(4) 0.3250(3) 0.0636(15) Uani 1 1 d . . .
O9 O 0.2434(5) 0.1168(3) 0.3219(2) 0.0548(14) Uani 1 1 d . . .
Pr1 Pr 0.01497(4) 0.14517(3) 0.244685(19) 0.04250(15) Uani 1 1 d . . .

loop_
_atom_site_aniso_label
_atom_site_aniso_U_11
_atom_site_aniso_U_22
_atom_site_aniso_U_33
_atom_site_aniso_U_23
_atom_site_aniso_U_13
_atom_site_aniso_U_12
C1 0.114(10) 0.123(12) 0.064(7) 0.002(7) 0.029(7) 0.020(9)
C2 0.084(8) 0.111(10) 0.076(8) 0.002(7) 0.045(7) 0.002(8)
C3 0.157(10) 0.148(10) 0.134(9) -0.015(8) 0.087(8) 0.016(8)
C4 0.125(9) 0.151(10) 0.159(10) -0.010(8) 0.092(8) 0.009(8)
C5 0.102(9) 0.107(10) 0.071(8) 0.023(7) 0.031(7) -0.017(8)
C6 0.067(6) 0.080(8) 0.057(6) 0.019(5) 0.010(5) 0.003(6)
C7 0.065(5) 0.065(6) 0.038(5) 0.002(4) 0.009(4) 0.013(5)
C8 0.081(7) 0.082(7) 0.044(5) -0.002(5) 0.027(5) 0.009(5)
C9 0.054(5) 0.055(5) 0.054(5) 0.006(4) 0.027(5) 0.003(4)
C10 0.132(11) 0.071(7) 0.076(7) -0.009(6) 0.059(8) 0.009(7)
C11 0.139(12) 0.137(12) 0.116(11) -0.008(9) 0.103(11) 0.020(10)
C12 0.076(7) 0.090(8) 0.120(10) 0.028(7) 0.069(8) 0.027(6)
C13 0.081(7) 0.076(6) 0.049(5) 0.003(5) 0.036(5) -0.016(5)
C14 0.067(6) 0.087(7) 0.040(5) 0.012(5) 0.008(4) -0.017(5)
C15 0.051(5) 0.066(6) 0.045(5) 0.002(4) 0.014(4) -0.003(4)
C16 0.080(7) 0.098(8) 0.201(10) 0.021(7) 0.049(7) 0.010(6)
C17 0.053(5) 0.048(6) 0.133(10) 0.010(6) 0.021(6) -0.007(5)
C18 0.116(8) 0.136(9) 0.109(8) 0.012(7) 0.024(6) -0.035(7)
C19 0.099(7) 0.134(9) 0.135(9) -0.008(7) 0.066(7) 0.022(6)
C20 0.049(5) 0.049(5) 0.097(7) -0.009(5) 0.026(5) -0.001(4)
C21 0.061(6) 0.062(7) 0.141(10) -0.007(7) 0.008(7) -0.021(5)
C22 0.047(4) 0.033(4) 0.053(5) -0.004(4) 0.014(4) -0.006(4)
C23 0.038(4) 0.047(4) 0.049(5) -0.003(4) 0.014(4) 0.001(4)
C24 0.053(5) 0.055(5) 0.057(5) 0.014(4) 0.018(4) 0.006(4)
C25 0.058(5) 0.075(6) 0.076(6) 0.018(5) 0.035(5) 0.000(5)
C26 0.047(5) 0.069(6) 0.073(6) 0.006(5) 0.017(5) -0.002(4)
C27 0.053(5) 0.077(7) 0.062(6) 0.021(5) 0.012(5) 0.006(5)
C28 0.059(5) 0.051(5) 0.061(5) 0.003(5) 0.022(4) -0.011(4)
C29 0.064(6) 0.146(12) 0.093(8) 0.023(8) 0.015(6) 0.002(7)
C30 0.055(7) 0.27(2) 0.146(13) 0.069(14) 0.020(8) -0.005(10)
F1 0.116(8) 0.145(9) 0.066(6) -0.012(6) 0.011(5) 0.024(7)
F2 0.122(8) 0.138(9) 0.127(8) 0.043(7) 0.026(6) 0.048(7)
F3 0.077(6) 0.166(10) 0.108(8) 0.000(7) 0.016(5) 0.010(7)
F1' 0.080(10) 0.101(11) 0.082(10) 0.005(8) 0.018(7) 0.034(9)
F2' 0.114(13) 0.132(13) 0.135(14) 0.007(10) 0.027(9) -0.005(9)
F3' 0.102(11) 0.102(12) 0.064(10) 0.022(8) 0.021(8) 0.004(9)
F4 0.110(8) 0.133(9) 0.104(7) 0.023(6) 0.062(6) 0.053(7)
F5 0.113(8) 0.158(10) 0.162(10) 0.005(8) 0.091(7) -0.011(7)
F6 0.121(8) 0.157(10) 0.104(8) -0.038(7) 0.067(6) 0.018(7)
F4' 0.126(12) 0.108(11) 0.140(13) -0.007(9) 0.079(9) 0.014(8)
F5' 0.078(9) 0.109(11) 0.105(11) -0.018(8) 0.047(8) 0.010(8)
F6' 0.117(11) 0.132(12) 0.098(10) 0.030(8) 0.077(9) 0.019(8)
F7 0.188(7) 0.165(7) 0.086(5) -0.025(4) 0.050(5) 0.004(6)
F8 0.242(9) 0.143(7) 0.164(7) -0.061(6) 0.048(6) 0.035(6)
F9 0.256(9) 0.288(10) 0.152(7) -0.050(6) 0.137(7) -0.006(7)
F10 0.087(5) 0.203(7) 0.201(8) 0.024(7) 0.062(5) 0.004(5)
F11 0.150(6) 0.215(8) 0.242(9) 0.026(7) 0.129(6) -0.024(6)
F12 0.166(7) 0.262(10) 0.316(10) -0.069(8) 0.150(7) 0.041(7)
F13 0.099(7) 0.114(7) 0.116(7) 0.027(6) 0.042(6) -0.045(6)
F14 0.173(10) 0.175(10) 0.132(9) 0.004(7) 0.116(8) -0.009(7)
F15 0.142(8) 0.141(9) 0.101(7) 0.053(6) 0.056(6) -0.020(6)
F14' 0.127(15) 0.126(16) 0.090(14) 0.011(9) 0.066(11) -0.010(10)
F15' 0.110(14) 0.118(16) 0.100(15) 0.012(9) 0.071(11) -0.013(9)
F13' 0.101(15) 0.098(15) 0.107(15) 0.016(9) 0.054(11) -0.001(9)
F16 0.067(5) 0.106(6) 0.095(6) 0.053(5) 0.011(4) 0.020(4)
F17 0.070(5) 0.186(10) 0.116(7) 0.049(7) 0.043(5) 0.004(6)
F18 0.093(6) 0.104(7) 0.140(8) -0.020(6) 0.005(5) -0.034(5)
F16' 0.092(13) 0.120(15) 0.096(13) 0.007(10) 0.035(9) -0.007(10)
F17' 0.046(9) 0.058(10) 0.078(11) 0.010(8) 0.021(7) -0.002(7)
F18' 0.124(16) 0.134(17) 0.163(17) -0.015(11) 0.059(11) 0.001(10)
N1 0.042(4) 0.035(4) 0.066(4) -0.001(3) 0.013(3) -0.004(3)
N2 0.047(4) 0.036(4) 0.072(5) -0.008(3) 0.023(4) -0.007(3)
O1 0.062(3) 0.036(3) 0.071(4) 0.000(3) 0.024(3) -0.006(3)
O2 0.068(4) 0.033(3) 0.078(4) 0.005(3) 0.035(3) -0.001(3)
O3 0.049(4) 0.123(6) 0.093(5) 0.034(4) 0.018(4) 0.003(4)
O4 0.057(3) 0.055(3) 0.047(3) 0.000(3) 0.015(3) 0.013(3)
O5 0.044(3) 0.065(3) 0.042(3) 0.003(3) 0.014(3) 0.000(3)
O6 0.091(5) 0.078(5) 0.066(4) -0.018(3) 0.043(4) 0.001(4)
O7 0.060(4) 0.086(5) 0.081(4) 0.007(4) 0.040(4) 0.012(3)
O8 0.059(3) 0.079(4) 0.051(3) 0.009(3) 0.025(3) -0.008(3)
O9 0.051(3) 0.060(3) 0.043(3) 0.012(3) 0.014(3) 0.003(3)
Pr1 0.0423(2) 0.0417(2) 0.0397(2) -0.0008(2) 0.01613(18) 0.0019(2)

loop_
_atom_type_symbol
_atom_type_description
_atom_type_scat_dispersion_real
_atom_type_scat_dispersion_imag
_atom_type_scat_source
C C 0.0033 0.0016 'International Tables Vol C Tables 4.2.6.8 and 6.1.1.4'
H H 0.0000 0.0000 'International Tables Vol C Tables 4.2.6.8 and 6.1.1.4'
F F 0.0171 0.0103 'International Tables Vol C Tables 4.2.6.8 and 6.1.1.4'
N N 0.0061 0.0033 'International Tables Vol C Tables 4.2.6.8 and 6.1.1.4'
O O 0.0106 0.0060 'International Tables Vol C Tables 4.2.6.8 and 6.1.1.4'
Pr Pr -0.2180 2.8214 'International Tables Vol C Tables 4.2.6.8 and 6.1.1.4'

loop_
_geom_angle_atom_site_label_1
_geom_angle_atom_site_label_2
_geom_angle_atom_site_label_3
_geom_angle
_geom_angle_site_symmetry_1
_geom_angle_site_symmetry_3
F1' C1 F1 124.5(11) . .
F1' C1 F3 52.2(9) . .
F1 C1 F3 108.6(9) . .
F1' C1 F3' 108.1(9) . .
F1 C1 F3' 43.1(8) . .
F3 C1 F3' 134.2(12) . .
F1' C1 F2 53.7(9) . .
F1 C1 F2 106.7(8) . .
F3 C1 F2 105.6(8) . .
F3' C1 F2 66.8(9) . .
F1' C1 F2' 105.5(10) . .
F1 C1 F2' 61.5(10) . .
F3 C1 F2' 57.1(10) . .
F3' C1 F2' 104.0(9) . .
F2 C1 F2' 147.4(12) . .
F1' C1 C7 119.4(10) . .
F1 C1 C7 116.0(9) . .
F3 C1 C7 112.7(8) . .
F3' C1 C7 112.6(11) . .
F2 C1 C7 106.5(9) . .
F2' C1 C7 105.8(12) . .
F4 C2 F6' 126.5(12) . .
F4 C2 F5' 44.3(7) . .
F6' C2 F5' 109.1(9) . .
F4 C2 F6 109.3(8) . .
F6' C2 F6 48.8(8) . .
F5' C2 F6 132.8(11) . .
F4 C2 F5 106.5(8) . .
F6' C2 F5 55.2(9) . .
F5' C2 F5 65.1(9) . .
F6 C2 F5 103.3(8) . .
F4 C2 F4' 59.7(8) . .
F6' C2 F4' 106.0(9) . .
F5' C2 F4' 103.2(9) . .
F6 C2 F4' 60.3(8) . .
F5 C2 F4' 146.5(11) . .
F4 C2 C9 117.0(8) . .
F6' C2 C9 116.4(10) . .
F5' C2 C9 113.3(10) . .
F6 C2 C9 113.8(8) . .
F5 C2 C9 105.7(8) . .
F4' C2 C9 107.6(10) . .
F9 C3 F8 110.7(15) . .
F9 C3 F7 107.1(17) . .
F8 C3 F7 106.9(17) . .
F9 C3 C10 112.2(15) . .
F8 C3 C10 108.6(15) . .
F7 C3 C10 111.3(13) . .
F12 C4 F10 110.9(17) . .
F12 C4 F11 109.0(15) . .
F10 C4 F11 103.8(16) . .
F12 C4 C12 111.7(16) . .
F10 C4 C12 111.6(13) . .
F11 C4 C12 109.6(15) . .
F14 C5 F14' 73.9(13) . .
F14 C5 F13' 129.3(16) . .
F14' C5 F13' 108.9(11) . .
F14 C5 F13 110.6(9) . .
F14' C5 F13 130.0(16) . .
F13' C5 F13 29.0(13) . .
F14 C5 F15 108.2(9) . .
F14' C5 F15 36.5(13) . .
F13' C5 F15 77.7(14) . .
F13 C5 F15 105.1(8) . .
F14 C5 F15' 34.8(12) . .
F14' C5 F15' 105.5(10) . .
F13' C5 F15' 104.9(10) . .
F13 C5 F15' 79.4(13) . .
F15 C5 F15' 133.2(14) . .
F14 C5 C13 110.0(9) . .
F14' C5 C13 113.7(15) . .
F13' C5 C13 113.8(16) . .
F13 C5 C13 110.8(8) . .
F15 C5 C13 111.9(9) . .
F15' C5 C13 109.3(13) . .
F17 C6 F18 110.5(8) . .
F17 C6 F16 106.6(7) . .
F18 C6 F16 108.2(7) . .
F17 C6 F17' 53.1(9) . .
F18 C6 F17' 58.1(9) . .
F16 C6 F17' 129.0(10) . .
F17 C6 F16' 135.3(13) . .
F18 C6 F16' 56.4(11) . .
F16 C6 F16' 53.8(11) . .
F17' C6 F16' 104.5(9) . .
F17 C6 F18' 57.2(11) . .
F18 C6 F18' 141.9(14) . .
F16 C6 F18' 53.6(12) . .
F17' C6 F18' 104.4(10) . .
F16' C6 F18' 104.5(10) . .
F17 C6 C15 110.8(7) . .
F18 C6 C15 108.1(8) . .
F16 C6 C15 112.5(7) . .
F17' C6 C15 118.4(10) . .
F16' C6 C15 113.9(12) . .
F18' C6 C15 109.9(14) . .
O4 C7 C8 128.9(8) . .
O4 C7 C1 113.8(8) . .
C8 C7 C1 117.3(8) . .
C7 C8 C9 121.1(8) . .
C7 C8 H8 119.4 . .
C9 C8 H8 119.4 . .
O5 C9 C8 128.3(8) . .
O5 C9 C2 114.4(7) . .
C8 C9 C2 117.3(8) . .
O6 C10 C11 129.1(11) . .
O6 C10 C3 114.8(13) . .
C11 C10 C3 116.1(13) . .
C10 C11 C12 123.0(10) . .
C10 C11 H11 118.5 . .
C12 C11 H11 118.5 . .
O7 C12 C11 126.4(10) . .
O7 C12 C4 114.3(13) . .
C11 C12 C4 119.2(12) . .
O8 C13 C14 127.7(8) . .
O8 C13 C5 112.9(8) . .
C14 C13 C5 119.4(8) . .
C15 C14 C13 122.3(8) . .
C15 C14 H14 118.8 . .
C13 C14 H14 118.8 . .
O9 C15 C14 127.6(8) . .
O9 C15 C6 115.0(7) . .
C14 C15 C6 117.4(7) . .
C17 C16 H16A 109.5 . .
C17 C16 H16B 109.5 . .
H16A C16 H16B 109.5 . .
C17 C16 H16C 109.5 . .
H16A C16 H16C 109.5 . .
H16B C16 H16C 109.5 . .
C16 C17 N1 110.8(8) . .
C16 C17 C20 118.5(10) . .
N1 C17 C20 102.3(7) . .
C16 C17 C18 107.6(11) . .
N1 C17 C18 104.4(9) . .
C20 C17 C18 112.3(9) . .
C17 C18 H18A 109.5 . .
C17 C18 H18B 109.5 . .
H18A C18 H18B 109.5 . .
C17 C18 H18C 109.5 . .
H18A C18 H18C 109.5 . .
H18B C18 H18C 109.5 . .
C20 C19 H19A 109.5 . .
C20 C19 H19B 109.5 . .
H19A C19 H19B 109.5 . .
C20 C19 H19C 109.5 . .
H19A C19 H19C 109.5 . .
H19B C19 H19C 109.5 . .
C21 C20 C19 111.5(9) . .
C21 C20 N2 107.7(7) . .
C19 C20 N2 104.7(8) . .
C21 C20 C17 116.0(9) . .
C19 C20 C17 114.6(9) . .
N2 C20 C17 100.9(7) . .
C20 C21 H21A 109.5 . .
C20 C21 H21B 109.5 . .
H21A C21 H21B 109.5 . .
C20 C21 H21C 109.5 . .
H21A C21 H21C 109.5 . .
H21B C21 H21C 109.5 . .
N2 C22 N1 107.7(6) . .
N2 C22 C23 126.4(7) . .
N1 C22 C23 125.9(7) . .
C28 C23 C24 118.4(7) . .
C28 C23 C22 121.8(8) . .
C24 C23 C22 119.9(7) . .
C25 C24 C23 120.2(8) . .
C25 C24 H24 119.9 . .
C23 C24 H24 119.9 . .
C24 C25 C26 120.7(8) . .
C24 C25 H25 119.7 . .
C26 C25 H25 119.7 . .
C27 C26 O3 125.8(8) . .
C27 C26 C25 119.6(8) . .
O3 C26 C25 114.5(8) . .
C26 C27 C28 119.5(8) . .
C26 C27 H27 120.3 . .
C28 C27 H27 120.3 . .
C23 C28 C27 121.7(8) . .
C23 C28 H28 119.2 . .
C27 C28 H28 119.2 . .
O3 C29 C30 104.9(10) . .
O3 C29 H29A 110.8 . .
C30 C29 H29A 110.8 . .
O3 C29 H29B 110.8 . .
C30 C29 H29B 110.8 . .
H29A C29 H29B 108.8 . .
C29 C30 H30A 109.5 . .
C29 C30 H30B 109.5 . .
H30A C30 H30B 109.5 . .
C29 C30 H30C 109.5 . .
H30A C30 H30C 109.5 . .
H30B C30 H30C 109.5 . .
O1 N1 C22 125.8(6) . .
O1 N1 C17 121.3(6) . .
C22 N1 C17 112.6(6) . .
O2 N2 C22 126.0(7) . .
O2 N2 C20 121.0(6) . .
C22 N2 C20 112.8(6) . .
N1 O1 Pr1 141.9(5) . .
N2 O2 Pr1 141.4(5) . 2_545
C26 O3 C29 117.3(8) . .
C7 O4 Pr1 135.1(5) . .
C9 O5 Pr1 134.8(5) . .
C10 O6 Pr1 132.4(7) . .
C12 O7 Pr1 136.5(7) . .
C13 O8 Pr1 134.2(5) . .
C15 O9 Pr1 136.7(5) . .
O7 Pr1 O9 139.6(2) . .
O7 Pr1 O2 105.2(2) . 2
O9 Pr1 O2 86.34(18) . 2
O7 Pr1 O4 75.7(2) . .
O9 Pr1 O4 144.70(18) . .
O2 Pr1 O4 79.68(19) 2 .
O7 Pr1 O8 77.5(2) . .
O9 Pr1 O8 70.27(18) . .
O2 Pr1 O8 141.16(19) 2 .
O4 Pr1 O8 136.24(19) . .
O7 Pr1 O5 143.59(19) . .
O9 Pr1 O5 76.06(17) . .
O2 Pr1 O5 79.37(18) 2 .
O4 Pr1 O5 69.61(17) . .
O8 Pr1 O5 121.69(19) . .
O7 Pr1 O6 70.2(2) . .
O9 Pr1 O6 77.9(2) . .
O2 Pr1 O6 70.7(2) 2 .
O4 Pr1 O6 125.96(19) . .
O8 Pr1 O6 74.2(2) . .
O5 Pr1 O6 141.2(2) . .
O7 Pr1 O1 86.5(2) . .
O9 Pr1 O1 104.89(18) . .
O2 Pr1 O1 146.78(19) 2 .
O4 Pr1 O1 73.24(18) . .
O8 Pr1 O1 71.22(19) . .
O5 Pr1 O1 73.47(18) . .
O6 Pr1 O1 141.7(2) . .

loop_
_geom_bond_atom_site_label_1
_geom_bond_atom_site_label_2
_geom_bond_distance
_geom_bond_site_symmetry_2
C1 F1' 1.300(10) .
C1 F1 1.310(9) .
C1 F3 1.313(9) .
C1 F3' 1.330(10) .
C1 F2 1.348(9) .
C1 F2' 1.362(10) .
C1 C7 1.527(12) .
C2 F4 1.291(8) .
C2 F6' 1.292(9) .
C2 F5' 1.325(9) .
C2 F6 1.329(8) .
C2 F5 1.359(9) .
C2 F4' 1.365(9) .
C2 C9 1.523(12) .
C3 F9 1.292(18) .
C3 F8 1.294(18) .
C3 F7 1.313(17) .
C3 C10 1.569(19) .
C4 F12 1.267(17) .
C4 F10 1.288(17) .
C4 F11 1.306(19) .
C4 C12 1.554(18) .
C5 F14 1.299(9) .
C5 F14' 1.316(10) .
C5 F13' 1.326(10) .
C5 F13 1.329(9) .
C5 F15 1.341(9) .
C5 F15' 1.353(10) .
C5 C13 1.529(12) .
C6 F17 1.305(8) .
C6 F18 1.314(8) .
C6 F16 1.320(8) .
C6 F17' 1.338(10) .
C6 F16' 1.341(10) .
C6 F18' 1.345(10) .
C6 C15 1.525(11) .
C7 O4 1.234(9) .
C7 C8 1.374(12) .
C8 C9 1.385(12) .
C8 H8 0.9300 .
C9 O5 1.252(9) .
C10 O6 1.230(13) .
C10 C11 1.365(16) .
C11 C12 1.369(16) .
C11 H11 0.9300 .
C12 O7 1.245(12) .
C13 O8 1.251(10) .
C13 C14 1.391(12) .
C14 C15 1.366(11) .
C14 H14 0.9300 .
C15 O9 1.248(9) .
C16 C17 1.456(14) .
C16 H16A 0.9600 .
C16 H16B 0.9600 .
C16 H16C 0.9600 .
C17 N1 1.493(10) .
C17 C20 1.528(13) .
C17 C18 1.576(16) .
C18 H18A 0.9600 .
C18 H18B 0.9600 .
C18 H18C 0.9600 .
C19 C20 1.524(15) .
C19 H19A 0.9600 .
C19 H19B 0.9600 .
C19 H19C 0.9600 .
C20 C21 1.510(12) .
C20 N2 1.525(10) .
C21 H21A 0.9600 .
C21 H21B 0.9600 .
C21 H21C 0.9600 .
C22 N2 1.340(9) .
C22 N1 1.363(9) .
C22 C23 1.445(11) .
C23 C28 1.368(11) .
C23 C24 1.396(11) .
C24 C25 1.369(11) .
C24 H24 0.9300 .
C25 C26 1.384(12) .
C25 H25 0.9300 .
C26 C27 1.370(12) .
C26 O3 1.370(10) .
C27 C28 1.385(11) .
C27 H27 0.9300 .
C28 H28 0.9300 .
C29 O3 1.439(12) .
C29 C30 1.507(15) .
C29 H29A 0.9700 .
C29 H29B 0.9700 .
C30 H30A 0.9600 .
C30 H30B 0.9600 .
C30 H30C 0.9600 .
N1 O1 1.275(7) .
N2 O2 1.277(7) .
O1 Pr1 2.477(5) .
O2 Pr1 2.441(5) 2_545
O4 Pr1 2.453(5) .
O5 Pr1 2.456(5) .
O6 Pr1 2.469(6) .
O7 Pr1 2.403(6) .
O8 Pr1 2.454(6) .
O9 Pr1 2.409(5) .
Pr1 O2 2.441(5) 2
